data_4504966
loop_
_publ_author_name
'Zhang, Xuanjun'
'Tian, Yupeng'
'Jin, Feng'
'Wu, Jieying'
'Xie, Yi'
'Tao, Xutang'
'Jiang, Minhua'

_publ_section_title
;
 Self-Assembly of an Organic Chromophore with Cd&#x2212;S
 Nanoclusters:&#x2009; Supramolecular Structures and Enhanced Emissions
;
_journal_issue 2
_journal_name_full 'Crystal Growth &amp; Design'
_journal_page_first 565
_journal_paper_doi 10.1021/cg049695w
_journal_volume 5
_journal_year 2005
_chemical_formula_sum 'C68 H72 Cd4 I4 N4 O2 S6'
_chemical_formula_weight 2126.86
_chemical_name_systematic
; 
 ? 
;
_space_group_IT_number 2
_symmetry_cell_setting triclinic
_symmetry_space_group_name_Hall '-P 1'
_symmetry_space_group_name_H-M 'P -1'
_atom_sites_solution_hydrogens geom
_atom_sites_solution_primary direct
_atom_sites_solution_secondary difmap
_audit_creation_method SHELXL-97
_cell_angle_alpha 98.090(5)
_cell_angle_beta 97.543(5)
_cell_angle_gamma 106.760(5)
_cell_formula_units_Z 2
_cell_length_a 14.839(4)
_cell_length_b 15.428(4)
_cell_length_c 18.335(5)
_cell_measurement_reflns_used 1841
_cell_measurement_temperature 293(2)
_cell_measurement_theta_max 18.83
_cell_measurement_theta_min 2.444
_cell_volume 3913.3(18)
_computing_cell_refinement 'Bruker SMART'
_computing_data_collection 'Bruker SMART'
_computing_data_reduction 'Bruker SHELXTL'
_computing_molecular_graphics 'Bruker SHELXTL'
_computing_publication_material 'Bruker SHELXTL'
_computing_structure_refinement 'SHELXL-97 (Sheldrick, 1997)'
_computing_structure_solution 'SHELXS-97 (Sheldrick, 1990)'
_diffrn_ambient_temperature 293(2)
_diffrn_measured_fraction_theta_full 0.970
_diffrn_measured_fraction_theta_max 0.970
_diffrn_measurement_device_type 'CCD area detector'
_diffrn_measurement_method 'phi and omega scans'
_diffrn_radiation_monochromator graphite
_diffrn_radiation_source 'fine-focus sealed tube'
_diffrn_radiation_type MoK\a
_diffrn_radiation_wavelength 0.71073
_diffrn_reflns_av_R_equivalents 0.0564
_diffrn_reflns_av_sigmaI/netI 0.2700
_diffrn_reflns_limit_h_max 16
_diffrn_reflns_limit_h_min -17
_diffrn_reflns_limit_k_max 14
_diffrn_reflns_limit_k_min -18
_diffrn_reflns_limit_l_max 21
_diffrn_reflns_limit_l_min -18
_diffrn_reflns_number 20313
_diffrn_reflns_theta_full 25.03
_diffrn_reflns_theta_max 25.03
_diffrn_reflns_theta_min 2.01
_exptl_absorpt_coefficient_mu 2.852
_exptl_absorpt_correction_T_max 0.7834
_exptl_absorpt_correction_T_min 0.5993
_exptl_absorpt_correction_type multi-scan
_exptl_absorpt_process_details sadabs
_exptl_crystal_density_diffrn 1.805
_exptl_crystal_density_method 'not measured'
_exptl_crystal_F_000 2048
_exptl_crystal_size_max 0.20
_exptl_crystal_size_mid 0.16
_exptl_crystal_size_min 0.09
_refine_diff_density_max 0.752
_refine_diff_density_min -0.702
_refine_diff_density_rms 0.105
_refine_ls_extinction_method none
_refine_ls_goodness_of_fit_ref 0.691
_refine_ls_hydrogen_treatment mixed
_refine_ls_matrix_type full
_refine_ls_number_parameters 793
_refine_ls_number_reflns 13418
_refine_ls_number_restraints 8
_refine_ls_restrained_S_all 0.692
_refine_ls_R_factor_all 0.1864
_refine_ls_R_factor_gt 0.0500
_refine_ls_shift/su_max 0.000
_refine_ls_shift/su_mean 0.000
_refine_ls_structure_factor_coef Fsqd
_refine_ls_weighting_details 'calc w=1/[\s^2^(Fo^2^)+(0.0000P)^2^+0.0000P] where P=(Fo^2^+2Fc^2^)/3'
_refine_ls_weighting_scheme calc
_refine_ls_wR_factor_gt 0.0658
_refine_ls_wR_factor_ref 0.0808
_reflns_number_gt 4040
_reflns_number_total 13418
_reflns_threshold_expression >2sigma(I)
_cod_data_source_file cg049695wsi20040905_055731.cif
_cod_data_source_block 030810b
_cod_depositor_comments
;
The following automatic conversions were performed:

'_symmetry_cell_setting' value 'Triclinic' changed to 'triclinic'
according to /home/saulius/struct/CIF-dictionaries/cif_core.dic
dictionary named 'cif_core.dic' version 2.4.1 from 2010-06-29.

Automatic conversion script
Id: cif_fix_values 1715 2011-07-08 13:25:40Z adriana 
;
_cod_original_cell_volume 3913.4(18)
_cod_original_sg_symbol_H-M p-1
_cod_database_code 4504966

loop_
_symmetry_equiv_pos_as_xyz
'x, y, z'
'-x, -y, -z'

loop_
_atom_site_label
_atom_site_type_symbol
_atom_site_fract_x
_atom_site_fract_y
_atom_site_fract_z
_atom_site_U_iso_or_equiv
_atom_site_adp_type
_atom_site_occupancy
_atom_site_symmetry_multiplicity
_atom_site_calc_flag
_atom_site_refinement_flags
Cd1 Cd 0.58265(6) 0.14117(5) 0.32260(5) 0.0561(3) Uani 1 1 d .
Cd2 Cd 0.55864(6) 0.31727(5) 0.17119(5) 0.0586(3) Uani 1 1 d .
Cd3 Cd 0.77244(6) 0.40769(5) 0.36847(5) 0.0506(3) Uani 1 1 d .
Cd4 Cd 0.79370(6) 0.21568(5) 0.19307(5) 0.0563(3) Uani 1 1 d .
I1 I 0.48083(7) 0.00553(6) 0.38749(5) 0.0895(3) Uani 1 1 d .
I2 I 0.43834(7) 0.36683(6) 0.06940(5) 0.0896(3) Uani 1 1 d .
I3 I 0.86569(7) 0.55621(5) 0.47985(5) 0.0757(3) Uani 1 1 d .
I4 I 0.92533(7) 0.16176(7) 0.12272(5) 0.0980(4) Uani 1 1 d .
N1 N 0.1871(9) 0.3298(10) 0.1872(8) 0.076(4) Uani 1 1 d .
N2 N 0.0789(10) -0.0272(11) 0.6480(9) 0.102(5) Uani 1 1 d .
N3 N 0.3819(8) 0.2243(10) 0.6073(7) 0.076(3) Uani 1 1 d .
N4 N 0.3822(9) 0.6684(9) 0.2082(9) 0.107(5) Uani 1 1 d .
O1 O 0.1271(8) 0.1392(5) 0.9616(4) 0.146(5) Uani 1 1 d D
O2 O 0.9972(7) 0.1757(7) 0.8891(5) 0.265(8) Uani 1 1 d D
S1 S 0.4669(2) 0.20732(19) 0.24781(17) 0.0548(9) Uani 1 1 d .
S2 S 0.6686(2) 0.28253(18) 0.42451(15) 0.0460(8) Uani 1 1 d .
S3 S 0.7034(2) 0.09040(19) 0.25763(16) 0.0562(9) Uani 1 1 d .
S4 S 0.6474(2) 0.44747(19) 0.28189(16) 0.0565(9) Uani 1 1 d .
S5 S 0.6655(2) 0.2445(2) 0.10208(17) 0.0579(9) Uani 1 1 d .
S6 S 0.8860(2) 0.34189(19) 0.30489(15) 0.0503(8) Uani 1 1 d .
C1 C 0.3843(9) 0.1105(9) 0.1889(8) 0.062(4) Uani 1 1 d D
C2 C 0.3289(11) 0.0416(11) 0.2150(9) 0.092(5) Uani 1 1 d .
H2 H 0.3360 0.0438 0.2665 0.110 Uiso 1 1 calc R
C3 C 0.2621(11) -0.0321(9) 0.1682(11) 0.099(6) Uani 1 1 d D
H3 H 0.2252 -0.0805 0.1871 0.119 Uiso 1 1 calc R
C4 C 0.2506(14) -0.0329(14) 0.0920(14) 0.159(11) Uani 1 1 d D
H4 H 0.2036 -0.0813 0.0594 0.191 Uiso 1 1 calc R
C5 C 0.3058(14) 0.0346(14) 0.0647(10) 0.155(10) Uani 1 1 d D
H5 H 0.3004 0.0331 0.0134 0.186 Uiso 1 1 calc R
C6 C 0.3668(10) 0.1020(9) 0.1120(10) 0.085(5) Uani 1 1 d .
H6 H 0.4030 0.1501 0.0924 0.102 Uiso 1 1 calc R
C7 C 0.7445(9) 0.2482(7) 0.4897(6) 0.040(3) Uani 1 1 d .
C8 C 0.7043(9) 0.1892(8) 0.5331(7) 0.061(4) Uani 1 1 d .
H8 H 0.6380 0.1646 0.5255 0.073 Uiso 1 1 calc R
C9 C 0.7609(11) 0.1637(7) 0.5901(8) 0.070(4) Uani 1 1 d .
H9 H 0.7328 0.1247 0.6208 0.084 Uiso 1 1 calc R
C10 C 0.8576(11) 0.1986(9) 0.5979(7) 0.073(4) Uani 1 1 d .
H10 H 0.8964 0.1814 0.6335 0.088 Uiso 1 1 calc R
C11 C 0.8993(9) 0.2589(9) 0.5541(8) 0.072(4) Uani 1 1 d .
H11 H 0.9656 0.2835 0.5607 0.086 Uiso 1 1 calc R
C12 C 0.8421(10) 0.2812(7) 0.5018(7) 0.060(4) Uani 1 1 d .
H12 H 0.8707 0.3215 0.4721 0.072 Uiso 1 1 calc R
C13 C 0.6380(9) -0.0016(8) 0.1804(6) 0.052(3) Uani 1 1 d .
C14 C 0.5509(10) -0.0055(9) 0.1441(8) 0.092(5) Uani 1 1 d .
H14 H 0.5255 0.0417 0.1575 0.111 Uiso 1 1 calc R
C15 C 0.5000(10) -0.0780(12) 0.0879(9) 0.104(6) Uani 1 1 d .
H15 H 0.4400 -0.0803 0.0636 0.125 Uiso 1 1 calc R
C16 C 0.5359(13) -0.1444(12) 0.0681(10) 0.103(6) Uani 1 1 d .
H16 H 0.5014 -0.1949 0.0308 0.124 Uiso 1 1 calc R
C17 C 0.6229(17) -0.1376(11) 0.1029(11) 0.119(6) Uani 1 1 d .
H17 H 0.6503 -0.1824 0.0870 0.143 Uiso 1 1 calc R
C18 C 0.6747(10) -0.0665(10) 0.1619(8) 0.092(5) Uani 1 1 d .
H18 H 0.7336 -0.0654 0.1873 0.110 Uiso 1 1 calc R
C19 C 0.7074(11) 0.5452(8) 0.2437(7) 0.054(3) Uani 1 1 d .
C20 C 0.6551(11) 0.5773(10) 0.1938(8) 0.087(5) Uani 1 1 d .
H20 H 0.5896 0.5477 0.1796 0.104 Uiso 1 1 calc R
C21 C 0.6962(14) 0.6514(12) 0.1644(10) 0.113(6) Uani 1 1 d .
H21 H 0.6593 0.6713 0.1294 0.135 Uiso 1 1 calc R
C22 C 0.7895(15) 0.6959(10) 0.1854(9) 0.096(5) Uani 1 1 d .
H22 H 0.8177 0.7481 0.1666 0.115 Uiso 1 1 calc R
C23 C 0.8460(11) 0.6623(12) 0.2376(9) 0.101(5) Uani 1 1 d .
H23 H 0.9114 0.6919 0.2525 0.121 Uiso 1 1 calc R
C24 C 0.8023(12) 0.5865(10) 0.2649(7) 0.071(4) Uani 1 1 d .
H24 H 0.8380 0.5633 0.2981 0.086 Uiso 1 1 calc R
C25 C 0.7319(9) 0.3257(10) 0.0535(7) 0.062(4) Uani 1 1 d .
C26 C 0.7330(10) 0.4165(11) 0.0630(7) 0.077(4) Uani 1 1 d .
H26 H 0.6966 0.4369 0.0950 0.093 Uiso 1 1 calc R
C27 C 0.7874(14) 0.4765(11) 0.0257(10) 0.110(6) Uani 1 1 d .
H27 H 0.7852 0.5366 0.0292 0.132 Uiso 1 1 calc R
C28 C 0.8436(12) 0.4466(18) -0.0156(9) 0.124(8) Uani 1 1 d .
H28 H 0.8879 0.4870 -0.0365 0.149 Uiso 1 1 calc R
C29 C 0.8339(15) 0.3531(17) -0.0265(11) 0.129(8) Uani 1 1 d .
H29 H 0.8651 0.3308 -0.0620 0.154 Uiso 1 1 calc R
C30 C 0.7858(14) 0.2962(14) 0.0083(9) 0.108(7) Uani 1 1 d .
H30 H 0.7876 0.2359 0.0027 0.129 Uiso 1 1 calc R
C31 C 0.9606(8) 0.4373(8) 0.2726(7) 0.046(3) Uani 1 1 d .
C32 C 0.9524(9) 0.4464(8) 0.1988(8) 0.069(4) Uani 1 1 d .
H32 H 0.9052 0.4024 0.1629 0.082 Uiso 1 1 calc R
C33 C 1.0116(11) 0.5175(12) 0.1785(8) 0.086(5) Uani 1 1 d .
H33 H 1.0034 0.5241 0.1286 0.103 Uiso 1 1 calc R
C34 C 1.0823(11) 0.5796(9) 0.2280(11) 0.093(5) Uani 1 1 d .
H34 H 1.1233 0.6285 0.2123 0.112 Uiso 1 1 calc R
C35 C 1.0948(10) 0.5725(11) 0.2995(10) 0.088(5) Uani 1 1 d .
H35 H 1.1451 0.6147 0.3342 0.105 Uiso 1 1 calc R
C36 C 1.0321(10) 0.5019(9) 0.3204(7) 0.060(4) Uani 1 1 d .
H36 H 1.0390 0.4980 0.3709 0.073 Uiso 1 1 calc R
C37 C 0.2127(12) 0.2540(15) 0.1840(10) 0.099(6) Uani 1 1 d .
H37 H 0.2367 0.2358 0.1422 0.119 Uiso 1 1 calc R
C38 C 0.2067(12) 0.2044(14) 0.2340(15) 0.120(7) Uani 1 1 d .
H38 H 0.2154 0.1468 0.2240 0.144 Uiso 1 1 calc R
C39 C 0.1874(11) 0.2351(13) 0.3038(13) 0.095(6) Uani 1 1 d .
C40 C 0.1660(10) 0.3197(14) 0.3120(10) 0.090(5) Uani 1 1 d .
H40 H 0.1503 0.3447 0.3559 0.108 Uiso 1 1 calc R
C41 C 0.1701(10) 0.3621(11) 0.2510(13) 0.094(5) Uani 1 1 d .
H41 H 0.1597 0.4191 0.2560 0.113 Uiso 1 1 calc R
C42 C 0.1814(11) 0.1729(13) 0.3628(13) 0.114(7) Uani 1 1 d .
H42 H 0.1894 0.1154 0.3503 0.137 Uiso 1 1 calc R
C43 C 0.1659(11) 0.1968(13) 0.4281(13) 0.120(7) Uani 1 1 d .
H43 H 0.1632 0.2566 0.4400 0.144 Uiso 1 1 calc R
C44 C 0.1513(10) 0.1395(12) 0.4887(11) 0.076(5) Uani 1 1 d .
C45 C 0.1293(11) 0.1710(11) 0.5545(11) 0.086(5) Uani 1 1 d .
H45 H 0.1294 0.2319 0.5646 0.103 Uiso 1 1 calc R
C46 C 0.1079(10) 0.1196(14) 0.6043(10) 0.093(5) Uani 1 1 d .
H46 H 0.0945 0.1471 0.6483 0.111 Uiso 1 1 calc R
C47 C 0.1032(10) 0.0259(13) 0.5976(13) 0.077(5) Uani 1 1 d .
C48 C 0.1333(11) -0.0042(11) 0.5364(13) 0.096(6) Uani 1 1 d .
H48 H 0.1392 -0.0631 0.5312 0.115 Uiso 1 1 calc R
C49 C 0.1566(10) 0.0447(13) 0.4795(9) 0.095(5) Uani 1 1 d .
H49 H 0.1748 0.0186 0.4373 0.114 Uiso 1 1 calc R
C50 C 0.1807(9) 0.3763(9) 0.1267(9) 0.106(5) Uani 1 1 d .
H50A H 0.1648 0.4312 0.1427 0.159 Uiso 1 1 calc R
H50B H 0.1318 0.3369 0.0864 0.159 Uiso 1 1 calc R
H50C H 0.2410 0.3925 0.1101 0.159 Uiso 1 1 calc R
C51 C 0.0531(12) 0.0089(11) 0.7129(11) 0.127(7) Uani 1 1 d .
H51A H 0.0354 -0.0381 0.7422 0.191 Uiso 1 1 calc R
H51B H -0.0001 0.0308 0.6999 0.191 Uiso 1 1 calc R
H51C H 0.1063 0.0591 0.7415 0.191 Uiso 1 1 calc R
C52 C 0.0731(9) -0.1198(10) 0.6344(8) 0.106(5) Uani 1 1 d .
H52A H 0.0517 -0.1475 0.6754 0.159 Uiso 1 1 calc R
H52B H 0.1350 -0.1251 0.6297 0.159 Uiso 1 1 calc R
H52C H 0.0286 -0.1506 0.5889 0.159 Uiso 1 1 calc R
C53 C 0.3685(10) 0.3066(13) 0.6166(10) 0.088(5) Uani 1 1 d .
H53 H 0.3533 0.3300 0.6613 0.106 Uiso 1 1 calc R
C54 C 0.3769(10) 0.3559(11) 0.5618(11) 0.087(5) Uani 1 1 d .
H54 H 0.3657 0.4125 0.5702 0.105 Uiso 1 1 calc R
C55 C 0.4006(8) 0.3290(11) 0.4943(10) 0.067(4) Uani 1 1 d .
C56 C 0.4133(9) 0.2422(13) 0.4890(9) 0.079(5) Uani 1 1 d .
H56 H 0.4270 0.2166 0.4445 0.095 Uiso 1 1 calc R
C57 C 0.4069(10) 0.1933(10) 0.5446(11) 0.084(5) Uani 1 1 d .
H57 H 0.4202 0.1377 0.5388 0.101 Uiso 1 1 calc R
C58 C 0.4066(9) 0.3825(12) 0.4351(8) 0.078(4) Uani 1 1 d .
H58 H 0.4284 0.3599 0.3934 0.094 Uiso 1 1 calc R
C59 C 0.3856(9) 0.4563(11) 0.4332(9) 0.070(5) Uani 1 1 d .
H59 H 0.3677 0.4804 0.4763 0.084 Uiso 1 1 calc R
C60 C 0.3855(8) 0.5075(10) 0.3745(9) 0.063(4) Uani 1 1 d .
C61 C 0.3637(9) 0.5898(12) 0.3846(9) 0.084(5) Uani 1 1 d .
H61 H 0.3483 0.6083 0.4306 0.101 Uiso 1 1 calc R
C62 C 0.3626(10) 0.6466(10) 0.3329(10) 0.080(5) Uani 1 1 d .
H62 H 0.3481 0.7012 0.3438 0.096 Uiso 1 1 calc R
C63 C 0.3837(9) 0.6190(10) 0.2650(11) 0.073(4) Uani 1 1 d .
C64 C 0.4071(8) 0.5319(10) 0.2521(8) 0.064(4) Uani 1 1 d .
H64 H 0.4217 0.5112 0.2064 0.077 Uiso 1 1 calc R
C65 C 0.4069(9) 0.4845(9) 0.3057(9) 0.066(4) Uani 1 1 d .
H65 H 0.4226 0.4303 0.2961 0.079 Uiso 1 1 calc R
C66 C 0.3657(10) 0.1647(10) 0.6656(8) 0.104(5) Uani 1 1 d .
H66A H 0.3796 0.1088 0.6496 0.157 Uiso 1 1 calc R
H66B H 0.3001 0.1503 0.6720 0.157 Uiso 1 1 calc R
H66C H 0.4069 0.1971 0.7122 0.157 Uiso 1 1 calc R
C67 C 0.3566(10) 0.7521(8) 0.2216(8) 0.113(6) Uani 1 1 d .
H67A H 0.3425 0.7614 0.2711 0.169 Uiso 1 1 calc R
H67B H 0.3013 0.7471 0.1855 0.169 Uiso 1 1 calc R
H67C H 0.4090 0.8035 0.2169 0.169 Uiso 1 1 calc R
C68 C 0.4085(11) 0.6424(9) 0.1323(9) 0.117(6) Uani 1 1 d .
H68A H 0.4037 0.6878 0.1024 0.176 Uiso 1 1 calc R
H68B H 0.3654 0.5832 0.1072 0.176 Uiso 1 1 calc R
H68C H 0.4728 0.6398 0.1395 0.176 Uiso 1 1 calc R
H69 H 0.1469 0.2000 0.9823 0.080 Uiso 1 1 d D
H70 H 0.1265 0.1023 0.9959 0.080 Uiso 1 1 d D
H71 H 0.9836 0.2275 0.9124 0.080 Uiso 1 1 d D
H72 H 0.9808 0.1730 0.8399 0.080 Uiso 1 1 d D

loop_
_atom_site_aniso_label
_atom_site_aniso_U_11
_atom_site_aniso_U_22
_atom_site_aniso_U_33
_atom_site_aniso_U_23
_atom_site_aniso_U_13
_atom_site_aniso_U_12
Cd1 0.0604(7) 0.0526(6) 0.0476(6) 0.0082(5) 0.0124(5) 0.0053(5)
Cd2 0.0566(7) 0.0603(6) 0.0566(6) 0.0071(5) 0.0084(5) 0.0173(5)
Cd3 0.0578(7) 0.0445(6) 0.0467(6) 0.0071(5) 0.0123(5) 0.0110(5)
Cd4 0.0560(7) 0.0528(6) 0.0570(6) 0.0042(5) 0.0152(5) 0.0131(5)
I1 0.0973(8) 0.0774(7) 0.0879(7) 0.0304(5) 0.0277(6) 0.0065(6)
I2 0.1046(8) 0.0929(7) 0.0730(7) -0.0002(5) -0.0063(6) 0.0508(6)
I3 0.0864(8) 0.0633(6) 0.0657(6) -0.0010(5) 0.0059(5) 0.0149(5)
I4 0.0902(8) 0.1263(8) 0.0873(8) 0.0092(6) 0.0306(6) 0.0477(7)
N1 0.076(9) 0.090(11) 0.065(10) 0.022(9) 0.023(8) 0.022(7)
N2 0.122(12) 0.092(13) 0.095(12) 0.047(11) -0.001(10) 0.033(10)
N3 0.058(8) 0.084(11) 0.070(10) 0.000(9) -0.003(7) 0.009(7)
N4 0.127(12) 0.082(11) 0.115(13) 0.012(10) 0.004(10) 0.050(9)
O1 0.236(13) 0.209(11) 0.089(7) 0.065(7) 0.098(8) 0.167(10)
O2 0.037(7) 0.44(2) 0.219(13) -0.038(14) 0.077(8) -0.045(10)
S1 0.053(2) 0.0470(19) 0.061(2) 0.0086(17) 0.0122(18) 0.0098(16)
S2 0.045(2) 0.0480(19) 0.0398(19) 0.0026(15) 0.0164(16) 0.0062(15)
S3 0.054(2) 0.057(2) 0.050(2) 0.0030(17) 0.0072(17) 0.0108(17)
S4 0.057(2) 0.055(2) 0.053(2) 0.0047(17) 0.0028(17) 0.0156(17)
S5 0.055(2) 0.062(2) 0.055(2) 0.0007(18) 0.0065(18) 0.0231(18)
S6 0.056(2) 0.052(2) 0.044(2) 0.0102(16) 0.0173(17) 0.0140(17)
C1 0.061(10) 0.070(11) 0.063(11) 0.019(9) 0.035(8) 0.020(8)
C2 0.067(12) 0.090(13) 0.110(13) 0.006(12) 0.017(11) 0.015(10)
C3 0.082(13) 0.038(10) 0.147(17) 0.018(11) -0.011(13) -0.014(8)
C4 0.102(18) 0.123(19) 0.19(2) -0.085(18) -0.087(18) 0.043(14)
C5 0.096(17) 0.118(18) 0.18(2) 0.022(17) -0.018(15) -0.046(13)
C6 0.061(11) 0.070(11) 0.092(13) 0.001(10) -0.006(10) -0.012(8)
C7 0.046(9) 0.034(7) 0.034(7) -0.002(6) 0.017(7) 0.005(6)
C8 0.057(10) 0.054(9) 0.057(9) 0.007(7) -0.003(8) 0.001(7)
C9 0.079(12) 0.049(9) 0.075(11) 0.016(7) 0.031(10) 0.001(8)
C10 0.077(12) 0.071(11) 0.073(10) 0.023(8) 0.002(9) 0.027(9)
C11 0.050(10) 0.082(11) 0.088(11) 0.032(9) 0.016(9) 0.018(8)
C12 0.070(11) 0.045(8) 0.058(9) 0.005(7) 0.011(8) 0.012(8)
C13 0.049(9) 0.043(8) 0.059(9) 0.002(7) 0.017(7) 0.006(7)
C14 0.047(10) 0.090(11) 0.100(12) -0.056(9) -0.012(9) 0.007(8)
C15 0.054(11) 0.118(14) 0.113(14) -0.042(11) -0.001(10) 0.023(10)
C16 0.076(14) 0.094(14) 0.108(15) -0.020(11) 0.012(12) -0.003(11)
C17 0.18(2) 0.059(12) 0.137(18) 0.013(11) 0.054(16) 0.065(14)
C18 0.100(13) 0.074(11) 0.096(13) -0.019(9) -0.004(10) 0.047(10)
C19 0.074(11) 0.046(9) 0.042(8) 0.000(7) 0.013(8) 0.022(8)
C20 0.114(14) 0.059(11) 0.086(11) 0.029(9) -0.003(10) 0.027(10)
C21 0.111(17) 0.068(13) 0.167(18) 0.052(13) 0.016(15) 0.029(11)
C22 0.136(17) 0.059(11) 0.094(13) 0.034(9) 0.025(13) 0.020(12)
C23 0.094(14) 0.086(13) 0.113(14) 0.010(11) -0.001(11) 0.025(11)
C24 0.090(13) 0.054(10) 0.074(10) 0.034(8) 0.020(10) 0.016(9)
C25 0.078(11) 0.073(11) 0.044(9) 0.011(8) 0.005(8) 0.040(9)
C26 0.091(12) 0.076(12) 0.059(10) 0.019(9) 0.010(8) 0.017(10)
C27 0.116(16) 0.109(14) 0.119(15) 0.071(12) 0.036(12) 0.026(12)
C28 0.069(13) 0.24(3) 0.074(13) 0.058(16) 0.038(10) 0.047(16)
C29 0.18(2) 0.15(2) 0.111(17) 0.039(16) 0.067(14) 0.112(19)
C30 0.161(18) 0.163(18) 0.072(12) 0.086(12) 0.081(11) 0.106(15)
C31 0.041(8) 0.061(9) 0.036(8) 0.005(7) 0.008(7) 0.018(7)
C32 0.061(10) 0.062(10) 0.079(12) 0.029(8) 0.017(8) 0.005(8)
C33 0.078(12) 0.113(14) 0.067(11) 0.056(10) 0.031(9) 0.005(10)
C34 0.078(13) 0.057(10) 0.129(16) 0.034(12) 0.034(12) -0.017(9)
C35 0.055(11) 0.100(14) 0.094(14) 0.018(11) 0.034(10) -0.007(9)
C36 0.045(9) 0.081(10) 0.051(9) 0.003(8) 0.002(8) 0.022(8)
C37 0.122(14) 0.129(18) 0.107(15) 0.064(12) 0.076(11) 0.089(13)
C38 0.101(15) 0.119(18) 0.15(2) 0.004(17) 0.058(15) 0.043(12)
C39 0.055(11) 0.081(14) 0.131(18) 0.060(14) -0.041(11) -0.001(9)
C40 0.075(12) 0.130(17) 0.060(12) -0.005(11) 0.026(9) 0.028(11)
C41 0.063(11) 0.105(14) 0.109(16) 0.023(15) 0.003(12) 0.020(9)
C42 0.058(12) 0.129(17) 0.136(18) -0.015(16) 0.012(13) 0.022(10)
C43 0.061(12) 0.140(18) 0.117(17) -0.024(16) -0.009(12) 0.001(10)
C44 0.068(11) 0.069(13) 0.078(13) 0.036(11) -0.009(9) 0.001(9)
C45 0.084(12) 0.086(14) 0.074(13) -0.008(11) 0.002(11) 0.021(10)
C46 0.085(13) 0.099(17) 0.084(14) 0.012(12) 0.002(10) 0.020(11)
C47 0.048(10) 0.067(15) 0.114(17) 0.005(13) 0.006(10) 0.024(9)
C48 0.076(13) 0.067(12) 0.147(19) 0.043(14) -0.009(12) 0.028(10)
C49 0.096(13) 0.090(14) 0.092(14) -0.002(11) -0.005(10) 0.035(10)
C50 0.071(11) 0.119(13) 0.132(15) 0.053(12) 0.019(10) 0.021(9)
C51 0.153(18) 0.136(16) 0.125(16) 0.079(13) 0.047(14) 0.059(13)
C52 0.081(12) 0.087(12) 0.149(15) 0.047(11) -0.015(10) 0.031(10)
C53 0.077(11) 0.076(14) 0.105(15) -0.010(12) -0.002(10) 0.036(10)
C54 0.087(12) 0.085(13) 0.100(15) 0.005(12) 0.012(11) 0.050(10)
C55 0.031(8) 0.066(12) 0.089(14) -0.022(11) 0.007(8) 0.013(7)
C56 0.067(11) 0.106(15) 0.065(12) -0.003(10) 0.017(9) 0.034(10)
C57 0.072(11) 0.077(12) 0.092(14) -0.024(12) 0.013(11) 0.025(9)
C58 0.071(11) 0.086(13) 0.068(12) 0.010(10) 0.023(8) 0.006(9)
C59 0.053(10) 0.049(10) 0.089(13) -0.018(10) -0.012(8) 0.010(8)
C60 0.033(8) 0.058(11) 0.089(13) 0.005(10) 0.019(8) 0.002(7)
C61 0.055(10) 0.081(13) 0.094(14) -0.038(11) 0.013(9) 0.014(9)
C62 0.079(12) 0.069(12) 0.084(13) -0.006(10) 0.024(10) 0.016(9)
C63 0.045(9) 0.055(11) 0.100(15) -0.012(10) -0.001(9) 0.005(8)
C64 0.039(8) 0.076(12) 0.067(11) -0.002(9) 0.024(7) 0.003(7)
C65 0.073(11) 0.066(10) 0.063(11) -0.005(9) 0.035(9) 0.025(8)
C66 0.115(14) 0.146(14) 0.070(11) 0.024(11) 0.022(10) 0.064(11)
C67 0.157(16) 0.055(10) 0.139(14) 0.022(9) 0.031(12) 0.049(10)
C68 0.128(15) 0.098(12) 0.120(15) 0.019(11) 0.012(13) 0.031(10)

loop_
_atom_type_symbol
_atom_type_description
_atom_type_scat_dispersion_real
_atom_type_scat_dispersion_imag
_atom_type_scat_source
C C 0.0033 0.0016 'International Tables Vol C Tables 4.2.6.8 and 6.1.1.4'
H H 0.0000 0.0000 'International Tables Vol C Tables 4.2.6.8 and 6.1.1.4'
N N 0.0061 0.0033 'International Tables Vol C Tables 4.2.6.8 and 6.1.1.4'
O O 0.0106 0.0060 'International Tables Vol C Tables 4.2.6.8 and 6.1.1.4'
S S 0.1246 0.1234 'International Tables Vol C Tables 4.2.6.8 and 6.1.1.4'
Cd Cd -0.8075 1.2024 'International Tables Vol C Tables 4.2.6.8 and 6.1.1.4'
I I -0.4742 1.8119 'International Tables Vol C Tables 4.2.6.8 and 6.1.1.4'

loop_
_geom_angle_atom_site_label_1
_geom_angle_atom_site_label_2
_geom_angle_atom_site_label_3
_geom_angle
S3 Cd1 S2 109.61(10)
S3 Cd1 S1 118.31(10)
S2 Cd1 S1 98.91(9)
S3 Cd1 I1 111.18(8)
S2 Cd1 I1 108.39(8)
S1 Cd1 I1 109.47(8)
S4 Cd2 S5 114.99(10)
S4 Cd2 S1 96.23(10)
S5 Cd2 S1 110.57(10)
S4 Cd2 I2 113.07(7)
S5 Cd2 I2 109.25(8)
S1 Cd2 I2 112.24(8)
S6 Cd3 S2 108.00(10)
S6 Cd3 S4 115.75(10)
S2 Cd3 S4 101.69(10)
S6 Cd3 I3 112.62(7)
S2 Cd3 I3 108.73(7)
S4 Cd3 I3 109.31(7)
S5 Cd4 S6 118.92(9)
S5 Cd4 S3 105.20(11)
S6 Cd4 S3 101.34(10)
S5 Cd4 I4 112.41(8)
S6 Cd4 I4 107.20(8)
S3 Cd4 I4 111.13(8)
C41 N1 C37 116.0(15)
C41 N1 C50 120.0(16)
C37 N1 C50 124.0(17)
C47 N2 C51 119.5(17)
C47 N2 C52 121.1(17)
C51 N2 C52 119.3(16)
C57 N3 C53 119.3(15)
C57 N3 C66 119.5(16)
C53 N3 C66 121.2(17)
C63 N4 C67 118.2(15)
C63 N4 C68 124.4(13)
C67 N4 C68 117.3(14)
C1 S1 Cd2 110.6(5)
C1 S1 Cd1 104.0(5)
Cd2 S1 Cd1 109.63(12)
C7 S2 Cd3 108.2(4)
C7 S2 Cd1 106.7(3)
Cd3 S2 Cd1 109.73(11)
C13 S3 Cd1 107.5(5)
C13 S3 Cd4 103.0(4)
Cd1 S3 Cd4 110.82(11)
C19 S4 Cd3 108.3(5)
C19 S4 Cd2 107.0(4)
Cd3 S4 Cd2 113.06(11)
C25 S5 Cd4 103.7(4)
C25 S5 Cd2 108.7(5)
Cd4 S5 Cd2 111.43(11)
C31 S6 Cd3 104.4(3)
C31 S6 Cd4 109.4(4)
Cd3 S6 Cd4 110.31(11)
C2 C1 C6 114.8(13)
C2 C1 S1 122.4(12)
C6 C1 S1 122.7(12)
C1 C2 C3 121.7(15)
C2 C3 C4 118.4(15)
C5 C4 C3 120.9(14)
C6 C5 C4 117.4(18)
C5 C6 C1 126.8(15)
C8 C7 C12 117.3(11)
C8 C7 S2 118.8(10)
C12 C7 S2 123.9(10)
C7 C8 C9 121.7(12)
C10 C9 C8 117.4(12)
C9 C10 C11 121.4(13)
C12 C11 C10 118.5(13)
C11 C12 C7 123.7(13)
C18 C13 C14 120.3(12)
C18 C13 S3 118.3(12)
C14 C13 S3 121.3(10)
C13 C14 C15 120.7(13)
C16 C15 C14 119.9(14)
C15 C16 C17 118.3(16)
C16 C17 C18 122.9(15)
C13 C18 C17 117.7(14)
C24 C19 C20 120.5(13)
C24 C19 S4 120.6(12)
C20 C19 S4 118.9(13)
C21 C20 C19 121.4(16)
C22 C21 C20 120.1(17)
C21 C22 C23 119.2(16)
C24 C23 C22 119.0(15)
C19 C24 C23 119.8(14)
C30 C25 C26 120.1(15)
C30 C25 S5 116.9(13)
C26 C25 S5 122.9(13)
C27 C26 C25 120.5(16)
C28 C27 C26 118.1(18)
C27 C28 C29 118(2)
C30 C29 C28 125(2)
C29 C30 C25 117.9(19)
C36 C31 C32 116.1(12)
C36 C31 S6 120.3(11)
C32 C31 S6 123.4(10)
C33 C32 C31 120.4(13)
C32 C33 C34 121.3(14)
C35 C34 C33 120.6(15)
C34 C35 C36 117.8(15)
C31 C36 C35 123.7(13)
C38 C37 N1 124.8(18)
C37 C38 C39 121(2)
C38 C39 C40 116.0(16)
C38 C39 C42 119(2)
C40 C39 C42 125(2)
C41 C40 C39 115.7(17)
N1 C41 C40 125.7(17)
C43 C42 C39 123(2)
C42 C43 C44 128(2)
C45 C44 C49 115.3(14)
C45 C44 C43 121.9(19)
C49 C44 C43 122.8(19)
C46 C45 C44 122.6(17)
C45 C46 C47 126.0(19)
C48 C47 N2 121.7(19)
C48 C47 C46 112.3(19)
N2 C47 C46 126(2)
C47 C48 C49 125.7(18)
C48 C49 C44 117.5(16)
N3 C53 C54 120.3(17)
C53 C54 C55 124.8(16)
C54 C55 C56 111.2(16)
C54 C55 C58 123.7(16)
C56 C55 C58 125.0(17)
C57 C56 C55 124.1(16)
N3 C57 C56 120.2(15)
C59 C58 C55 127.9(16)
C58 C59 C60 129.3(16)
C65 C60 C61 113.7(15)
C65 C60 C59 125.8(15)
C61 C60 C59 120.5(17)
C62 C61 C60 126.2(16)
C63 C62 C61 117.1(16)
C62 C63 N4 122.4(16)
C62 C63 C64 118.3(16)
N4 C63 C64 119.3(16)
C65 C64 C63 119.1(15)
C64 C65 C60 125.6(14)

loop_
_geom_bond_atom_site_label_1
_geom_bond_atom_site_label_2
_geom_bond_distance
Cd1 S3 2.520(3)
Cd1 S2 2.549(3)
Cd1 S1 2.580(3)
Cd1 I1 2.7251(13)
Cd2 S4 2.552(3)
Cd2 S5 2.557(3)
Cd2 S1 2.558(3)
Cd2 I2 2.7512(13)
Cd3 S6 2.530(3)
Cd3 S2 2.533(3)
Cd3 S4 2.549(3)
Cd3 I3 2.7292(12)
Cd4 S5 2.542(3)
Cd4 S6 2.544(3)
Cd4 S3 2.549(3)
Cd4 I4 2.7328(14)
N1 C41 1.291(18)
N1 C37 1.326(16)
N1 C50 1.410(15)
N2 C47 1.336(19)
N2 C51 1.389(17)
N2 C52 1.390(15)
N3 C57 1.323(16)
N3 C53 1.332(14)
N3 C66 1.503(15)
N4 C63 1.376(17)
N4 C67 1.446(14)
N4 C68 1.525(17)
S1 C1 1.745(12)
S2 C7 1.774(11)
S3 C13 1.800(11)
S4 C19 1.801(13)
S5 C25 1.779(14)
S6 C31 1.794(12)
C1 C2 1.334(16)
C1 C6 1.379(15)
C2 C3 1.365(16)
C3 C4 1.38(2)
C4 C5 1.33(3)
C5 C6 1.285(17)
C7 C8 1.354(14)
C7 C12 1.367(14)
C8 C9 1.424(14)
C9 C10 1.359(15)
C10 C11 1.379(16)
C11 C12 1.346(14)
C13 C18 1.296(14)
C13 C14 1.355(14)
C14 C15 1.366(15)
C15 C16 1.315(17)
C16 C17 1.331(18)
C17 C18 1.387(18)
C19 C24 1.345(15)
C19 C20 1.359(14)
C20 C21 1.351(16)
C21 C22 1.331(18)
C22 C23 1.438(17)
C23 C24 1.360(17)
C25 C30 1.346(17)
C25 C26 1.382(14)
C26 C27 1.366(17)
C27 C28 1.331(19)
C28 C29 1.39(2)
C29 C30 1.27(2)
C31 C36 1.336(13)
C31 C32 1.373(14)
C32 C33 1.326(15)
C33 C34 1.330(15)
C34 C35 1.324(17)
C35 C36 1.352(15)
C37 C38 1.27(2)
C38 C39 1.39(2)
C39 C40 1.422(19)
C39 C42 1.54(2)
C40 C41 1.373(18)
C42 C43 1.272(18)
C43 C44 1.51(2)
C44 C45 1.353(18)
C44 C49 1.474(17)
C45 C46 1.304(17)
C46 C47 1.414(19)
C47 C48 1.33(2)
C48 C49 1.395(19)
C53 C54 1.341(18)
C54 C55 1.373(17)
C55 C56 1.398(16)
C55 C58 1.450(17)
C56 C57 1.347(16)
C58 C59 1.267(15)
C59 C60 1.422(17)
C60 C65 1.365(16)
C60 C61 1.392(16)
C61 C62 1.380(16)
C62 C63 1.363(17)
C63 C64 1.478(16)
C64 C65 1.305(14)
